data_4080033
loop_
_publ_author_name
'Joost, Maximilian'
'Mallet-Ladeira, Sonia'
'Miqueu, Karinne'
'Amgoune, Abderrahmane'
'Bourissou, Didier'

_publ_section_title
;
 \s-SiH Complexes of Copper: Experimental Evidence and Computational
 Analysis
;
_journal_issue 3
_journal_name_full Organometallics
_journal_page_first 898
_journal_paper_doi 10.1021/om301211c
_journal_volume 32
_journal_year 2013
_chemical_compound_source 'synthesis as described'
_chemical_formula_moiety 'C37 H32 Cl4 Cu Ga P2 Si, C H2 Cl2'
_chemical_formula_sum 'C38 H34 Cl6 Cu Ga P2 Si'
_chemical_formula_weight 926.65
_chemical_name_systematic
;
 ?
;
_space_group_IT_number 2
_symmetry_cell_setting triclinic
_symmetry_Int_Tables_number 2
_symmetry_space_group_name_Hall '-P 1'
_symmetry_space_group_name_H-M 'P -1'
_atom_sites_solution_hydrogens geom
_atom_sites_solution_primary direct
_atom_sites_solution_secondary difmap
_cell_angle_alpha 107.352(2)
_cell_angle_beta 91.413(2)
_cell_angle_gamma 99.282(2)
_cell_formula_units_Z 2
_cell_length_a 10.4670(4)
_cell_length_b 12.3178(4)
_cell_length_c 16.7001(6)
_cell_measurement_reflns_used 9827
_cell_measurement_temperature 193(2)
_cell_measurement_theta_max 24.73
_cell_measurement_theta_min 2.47
_cell_measurement_wavelength 0.71073
_cell_volume 2022.19(13)
_computing_cell_refinement 'APEX2 and SAINT (Bruker, 2008)'
_computing_data_collection 'APEX2 (Bruker, 2008)'
_computing_data_reduction 'SAINT (Bruker, 2008)'
_computing_molecular_graphics 'Ortep-3 for Windows (Farrugia, 1997)'
_computing_publication_material 'WinGX publication routines (Farrugia, 1999)'
_computing_structure_refinement 'SHELXL-97 (Sheldrick, 2008)'
_computing_structure_solution 'SHELXS-97 (Sheldrick, 2008)'
_diffrn_ambient_temperature 193(2)
_diffrn_measured_fraction_theta_full 0.992
_diffrn_measured_fraction_theta_max 0.992
_diffrn_measurement_device_type 'Bruker Kappa APEX II Quazar'
_diffrn_measurement_method 'phi and omega scans'
_diffrn_radiation_monochromator 'multilayer optics'
_diffrn_radiation_probe x-ray
_diffrn_radiation_source 'microfocus sealed tube'
_diffrn_radiation_type MoK\a
_diffrn_radiation_wavelength 0.71073
_diffrn_reflns_av_R_equivalents 0.0311
_diffrn_reflns_av_unetI/netI 0.0255
_diffrn_reflns_limit_h_max 14
_diffrn_reflns_limit_h_min -14
_diffrn_reflns_limit_k_max 17
_diffrn_reflns_limit_k_min -17
_diffrn_reflns_limit_l_max 23
_diffrn_reflns_limit_l_min -23
_diffrn_reflns_number 64292
_diffrn_reflns_theta_full 30.55
_diffrn_reflns_theta_max 30.55
_diffrn_reflns_theta_min 2.44
_diffrn_standards_interval_count 0
_diffrn_standards_interval_time 0
_diffrn_standards_number 0
_exptl_absorpt_coefficient_mu 1.724
_exptl_absorpt_correction_T_max 0.7943
_exptl_absorpt_correction_T_min 0.7699
_exptl_absorpt_correction_type multi-scan
_exptl_absorpt_process_details '(SADABS; Bruker, 2008)'
_exptl_crystal_colour colourless
_exptl_crystal_density_diffrn 1.522
_exptl_crystal_density_method 'not measured'
_exptl_crystal_description block
_exptl_crystal_F_000 936
_exptl_crystal_size_max 0.16
_exptl_crystal_size_mid 0.14
_exptl_crystal_size_min 0.14
_refine_diff_density_max 1.505
_refine_diff_density_min -0.86
_refine_diff_density_rms 0.071
_refine_ls_extinction_method none
_refine_ls_goodness_of_fit_ref 1.026
_refine_ls_hydrogen_treatment mixed
_refine_ls_matrix_type full
_refine_ls_number_parameters 476
_refine_ls_number_reflns 12287
_refine_ls_number_restraints 58
_refine_ls_restrained_S_all 1.077
_refine_ls_R_factor_all 0.0475
_refine_ls_R_factor_gt 0.0342
_refine_ls_shift/su_max 0.006
_refine_ls_shift/su_mean 0
_refine_ls_structure_factor_coef Fsqd
_refine_ls_weighting_details 'calc w=1/[\s^2^(Fo^2^)+(0.0444P)^2^+1.2395P] where P=(Fo^2^+2Fc^2^)/3'
_refine_ls_weighting_scheme calc
_refine_ls_wR_factor_gt 0.0866
_refine_ls_wR_factor_ref 0.0937
_reflns_number_gt 9844
_reflns_number_total 12287
_reflns_threshold_expression >2sigma(I)
_cod_data_source_file om301211c_si_002.cif
_cod_data_source_block 3
_cod_database_code 4080033

loop_
_symmetry_equiv_pos_as_xyz
'x, y, z'
'-x, -y, -z'

loop_
_atom_site_label
_atom_site_type_symbol
_atom_site_fract_x
_atom_site_fract_y
_atom_site_fract_z
_atom_site_U_iso_or_equiv
_atom_site_adp_type
_atom_site_occupancy
_atom_site_symmetry_multiplicity
_atom_site_calc_flag
_atom_site_refinement_flags
_atom_site_disorder_assembly
_atom_site_disorder_group
C1 C 0.9684(2) 0.67940(18) 0.44317(14) 0.0363(5) Uani 1 1 d . . .
H1A H 1.0485 0.7345 0.4463 0.054 Uiso 1 1 calc R . .
H1B H 0.9573 0.6675 0.4982 0.054 Uiso 1 1 calc R . .
H1C H 0.8942 0.71 0.4272 0.054 Uiso 1 1 calc R . .
C2 C 1.00922(18) 0.56556(16) 0.25930(12) 0.0238(3) Uani 1 1 d . . .
C3 C 1.13025(19) 0.63365(17) 0.25879(13) 0.0283(4) Uani 1 1 d . . .
H3 H 1.1873 0.6609 0.3085 0.034 Uiso 1 1 calc R . .
C4 C 1.1686(2) 0.66208(18) 0.18775(14) 0.0314(4) Uani 1 1 d . . .
H4 H 1.2514 0.7075 0.1888 0.038 Uiso 1 1 calc R . .
C5 C 1.0858(2) 0.62419(19) 0.11517(13) 0.0325(4) Uani 1 1 d . . .
H5 H 1.1112 0.6444 0.0665 0.039 Uiso 1 1 calc R . .
C6 C 0.9653(2) 0.55639(18) 0.11369(13) 0.0303(4) Uani 1 1 d . . .
H6 H 0.909 0.53 0.0637 0.036 Uiso 1 1 calc R . .
C7 C 0.92600(18) 0.52666(16) 0.18490(12) 0.0241(3) Uani 1 1 d . . .
C8 C 0.66797(18) 0.54243(17) 0.23292(12) 0.0254(4) Uani 1 1 d . . .
C9 C 0.6970(2) 0.65711(18) 0.23413(14) 0.0318(4) Uani 1 1 d . . .
H9 H 0.7735 0.6832 0.2108 0.038 Uiso 1 1 calc R . .
C10 C 0.6147(2) 0.73393(19) 0.26930(16) 0.0391(5) Uani 1 1 d . . .
H10 H 0.6352 0.8122 0.2701 0.047 Uiso 1 1 calc R . .
C11 C 0.5035(2) 0.6964(2) 0.30297(16) 0.0410(5) Uani 1 1 d . . .
H11 H 0.4474 0.7488 0.327 0.049 Uiso 1 1 calc R . .
C12 C 0.4734(2) 0.5821(2) 0.30185(17) 0.0438(6) Uani 1 1 d . . .
H12 H 0.3963 0.5563 0.3247 0.053 Uiso 1 1 calc R . .
C13 C 0.5552(2) 0.5055(2) 0.26757(15) 0.0368(5) Uani 1 1 d . . .
H13 H 0.5347 0.4275 0.2676 0.044 Uiso 1 1 calc R . .
C14 C 0.69920(19) 0.36813(17) 0.08065(12) 0.0266(4) Uani 1 1 d . . .
C15 C 0.6468(2) 0.42803(19) 0.03284(13) 0.0318(4) Uani 1 1 d . . .
H15 H 0.6543 0.5096 0.0541 0.038 Uiso 1 1 calc R . .
C16 C 0.5835(2) 0.3683(2) -0.04597(14) 0.0367(5) Uani 1 1 d . . .
H16 H 0.5484 0.4094 -0.0786 0.044 Uiso 1 1 calc R . .
C17 C 0.5714(2) 0.2498(2) -0.07687(14) 0.0412(5) Uani 1 1 d . . .
H17 H 0.5261 0.2093 -0.1301 0.049 Uiso 1 1 calc R . .
C18 C 0.6246(3) 0.1900(2) -0.03081(16) 0.0477(6) Uani 1 1 d . . .
H18 H 0.6177 0.1085 -0.0529 0.057 Uiso 1 1 calc R . .
C19 C 0.6884(2) 0.24861(19) 0.04803(14) 0.0376(5) Uani 1 1 d . . .
H19 H 0.7247 0.207 0.0798 0.045 Uiso 1 1 calc R . .
C20 C 1.11477(18) 0.47153(16) 0.39090(11) 0.0248(4) Uani 1 1 d . . .
C21 C 1.2061(2) 0.53499(18) 0.45817(13) 0.0311(4) Uani 1 1 d . . .
H21 H 1.1964 0.6108 0.4899 0.037 Uiso 1 1 calc R . .
C22 C 1.3103(2) 0.4895(2) 0.47937(14) 0.0362(5) Uani 1 1 d . . .
H22 H 1.3695 0.5334 0.5261 0.043 Uiso 1 1 calc R . .
C23 C 1.3281(2) 0.3804(2) 0.43256(15) 0.0375(5) Uani 1 1 d . . .
H23 H 1.4005 0.35 0.4463 0.045 Uiso 1 1 calc R . .
C24 C 1.2396(2) 0.31545(19) 0.36530(14) 0.0320(4) Uani 1 1 d . . .
H24 H 1.252 0.2406 0.3331 0.038 Uiso 1 1 calc R . .
C25 C 1.13284(18) 0.35918(16) 0.34460(12) 0.0246(3) Uani 1 1 d . . .
C26 C 1.0830(2) 0.26548(18) 0.16187(12) 0.0287(4) Uani 1 1 d . . .
C27 C 1.1959(2) 0.3382(2) 0.15727(15) 0.0377(5) Uani 1 1 d . . .
H27 H 1.2401 0.3923 0.2071 0.045 Uiso 1 1 calc R . .
C28 C 1.2449(3) 0.3322(3) 0.07965(18) 0.0549(7) Uani 1 1 d . . .
H28 H 1.3231 0.382 0.077 0.066 Uiso 1 1 calc R . .
C29 C 1.1822(4) 0.2558(3) 0.00727(18) 0.0608(8) Uani 1 1 d . . .
H29 H 1.2167 0.2525 -0.0453 0.073 Uiso 1 1 calc R . .
C30 C 1.0688(4) 0.1836(3) 0.01057(17) 0.0643(9) Uani 1 1 d . . .
H30 H 1.0251 0.1304 -0.0399 0.077 Uiso 1 1 calc R . .
C31 C 1.0179(3) 0.1880(2) 0.08733(15) 0.0477(6) Uani 1 1 d . . .
H31 H 0.9392 0.1386 0.0893 0.057 Uiso 1 1 calc R . .
C32 C 1.01002(19) 0.12308(16) 0.26838(13) 0.0271(4) Uani 1 1 d . . .
C33 C 1.0841(2) 0.04738(19) 0.21969(15) 0.0367(5) Uani 1 1 d . . .
H33 H 1.1388 0.0708 0.1811 0.044 Uiso 1 1 calc R . .
C34 C 1.0778(3) -0.0624(2) 0.22770(18) 0.0464(6) Uani 1 1 d . . .
H34 H 1.1284 -0.1139 0.1945 0.056 Uiso 1 1 calc R . .
C35 C 0.9987(3) -0.0969(2) 0.2834(2) 0.0508(7) Uani 1 1 d . . .
H35 H 0.9937 -0.1726 0.2878 0.061 Uiso 1 1 calc R . .
C36 C 0.9262(3) -0.0217(2) 0.33298(19) 0.0488(6) Uani 1 1 d . . .
H36 H 0.873 -0.0453 0.3721 0.059 Uiso 1 1 calc R . .
C37 C 0.9315(2) 0.0881(2) 0.32546(15) 0.0368(5) Uani 1 1 d . . .
H37 H 0.8815 0.1395 0.3593 0.044 Uiso 1 1 calc R . .
Si1 Si 0.97829(5) 0.53951(4) 0.36330(3) 0.02404(10) Uani 1 1 d . . .
P1 P 0.77056(5) 0.43665(4) 0.18757(3) 0.02330(10) Uani 1 1 d . . .
P2 P 1.01098(5) 0.26755(4) 0.26057(3) 0.02316(10) Uani 1 1 d . . .
Cl1 Cl 0.65235(5) 0.24535(4) 0.33434(3) 0.03398(11) Uani 1 1 d . . .
Cl2 Cl 0.42045(6) 0.15828(6) 0.16070(5) 0.05110(16) Uani 1 1 d . . .
Cl3 Cl 0.44142(7) -0.02148(5) 0.29084(4) 0.04793(15) Uani 1 1 d . . .
Cl4 Cl 0.69116(6) 0.01308(5) 0.15407(4) 0.04189(13) Uani 1 1 d . . .
Cu1 Cu 0.82034(2) 0.33046(2) 0.269011(15) 0.02616(6) Uani 1 1 d . . .
Ga1 Ga 0.54813(2) 0.093291(19) 0.230204(15) 0.03011(6) Uani 1 1 d . . .
Cl5 Cl 0.2469(3) 1.0971(3) 0.48032(19) 0.0941(6) Uani 0.48 1 d PDU A 1
C38 C 0.2279(9) 0.9624(6) 0.4518(6) 0.0905(8) Uani 0.48 1 d PDU A 1
H38A H 0.2444 0.9398 0.3914 0.109 Uiso 0.48 1 calc PR A 1
H38B H 0.1339 0.936 0.4539 0.109 Uiso 0.48 1 calc PR A 1
Cl6 Cl 0.3019(6) 0.8777(5) 0.4920(3) 0.0815(7) Uani 0.48 1 d PDU A 1
Cl5' Cl 0.3145(3) 1.1308(2) 0.51008(17) 0.0900(6) Uani 0.52 1 d PDU B 2
C38' C 0.3659(9) 1.0183(7) 0.5016(6) 0.0899(8) Uani 0.52 1 d PDU B 2
H38C H 0.405 1.0276 0.5584 0.108 Uiso 0.52 1 calc PR B 2
H38D H 0.4393 1.0205 0.4656 0.108 Uiso 0.52 1 calc PR B 2
Cl6' Cl 0.2859(5) 0.8811(4) 0.4673(2) 0.0926(8) Uani 0.52 1 d PDU B 2
H100 H 0.857(2) 0.463(2) 0.3630(15) 0.036(7) Uiso 1 1 d . . .

loop_
_atom_site_aniso_label
_atom_site_aniso_U_11
_atom_site_aniso_U_22
_atom_site_aniso_U_33
_atom_site_aniso_U_23
_atom_site_aniso_U_13
_atom_site_aniso_U_12
C1 0.0463(12) 0.0254(9) 0.0332(10) 0.0034(8) 0.0106(9) 0.0048(9)
C2 0.0257(8) 0.0210(8) 0.0259(9) 0.0073(7) 0.0063(7) 0.0065(7)
C3 0.0279(9) 0.0250(9) 0.0310(10) 0.0073(7) 0.0032(7) 0.0040(7)
C4 0.0282(9) 0.0283(10) 0.0379(11) 0.0111(8) 0.0110(8) 0.0031(8)
C5 0.0374(11) 0.0331(10) 0.0307(10) 0.0141(8) 0.0124(8) 0.0076(9)
C6 0.0325(10) 0.0332(10) 0.0257(9) 0.0098(8) 0.0053(8) 0.0057(8)
C7 0.0245(8) 0.0222(8) 0.0261(9) 0.0068(7) 0.0046(7) 0.0064(7)
C8 0.0252(8) 0.0261(9) 0.0245(8) 0.0061(7) 0.0011(7) 0.0064(7)
C9 0.0286(10) 0.0280(10) 0.0381(11) 0.0089(8) 0.0050(8) 0.0055(8)
C10 0.0374(11) 0.0259(10) 0.0511(13) 0.0058(9) 0.0039(10) 0.0090(9)
C11 0.0363(11) 0.0381(12) 0.0470(13) 0.0048(10) 0.0091(10) 0.0164(10)
C12 0.0340(11) 0.0451(13) 0.0579(15) 0.0189(11) 0.0190(11) 0.0145(10)
C13 0.0328(11) 0.0328(11) 0.0487(13) 0.0161(9) 0.0131(9) 0.0088(9)
C14 0.0258(9) 0.0281(9) 0.0244(9) 0.0066(7) 0.0023(7) 0.0034(7)
C15 0.0317(10) 0.0320(10) 0.0309(10) 0.0073(8) 0.0008(8) 0.0080(8)
C16 0.0317(10) 0.0481(13) 0.0306(10) 0.0124(9) -0.0012(8) 0.0081(9)
C17 0.0418(12) 0.0441(13) 0.0284(10) 0.0047(9) -0.0019(9) -0.0063(10)
C18 0.0661(17) 0.0302(11) 0.0366(12) 0.0023(9) -0.0035(11) -0.0039(11)
C19 0.0519(13) 0.0269(10) 0.0322(11) 0.0085(8) -0.0006(9) 0.0034(9)
C20 0.0263(9) 0.0241(8) 0.0226(8) 0.0070(7) 0.0024(7) 0.0005(7)
C21 0.0332(10) 0.0279(9) 0.0269(9) 0.0045(7) -0.0005(8) -0.0018(8)
C22 0.0284(10) 0.0397(12) 0.0344(11) 0.0080(9) -0.0053(8) -0.0037(9)
C23 0.0259(10) 0.0419(12) 0.0435(12) 0.0133(10) -0.0042(9) 0.0035(9)
C24 0.0272(9) 0.0309(10) 0.0363(11) 0.0082(8) 0.0001(8) 0.0046(8)
C25 0.0234(8) 0.0253(9) 0.0238(8) 0.0072(7) 0.0014(7) 0.0011(7)
C26 0.0328(10) 0.0280(9) 0.0272(9) 0.0084(7) 0.0041(7) 0.0106(8)
C27 0.0420(12) 0.0339(11) 0.0397(12) 0.0147(9) 0.0106(9) 0.0065(9)
C28 0.0640(18) 0.0585(17) 0.0537(16) 0.0309(14) 0.0267(14) 0.0147(14)
C29 0.086(2) 0.070(2) 0.0400(14) 0.0275(14) 0.0278(14) 0.0294(18)
C30 0.082(2) 0.077(2) 0.0276(12) 0.0056(13) 0.0017(13) 0.0182(18)
C31 0.0491(14) 0.0545(15) 0.0310(11) 0.0043(10) 0.0006(10) 0.0026(12)
C32 0.0247(9) 0.0216(8) 0.0335(10) 0.0071(7) -0.0030(7) 0.0031(7)
C33 0.0355(11) 0.0263(10) 0.0473(13) 0.0077(9) 0.0065(9) 0.0085(8)
C34 0.0459(13) 0.0271(11) 0.0653(16) 0.0094(11) 0.0034(12) 0.0131(10)
C35 0.0509(15) 0.0296(11) 0.0767(19) 0.0245(12) -0.0036(13) 0.0065(10)
C36 0.0475(14) 0.0439(14) 0.0669(17) 0.0338(13) 0.0094(12) 0.0088(11)
C37 0.0380(11) 0.0347(11) 0.0424(12) 0.0170(9) 0.0059(9) 0.0099(9)
Si1 0.0276(2) 0.0205(2) 0.0224(2) 0.00480(18) 0.00380(19) 0.00279(19)
P1 0.0232(2) 0.0231(2) 0.0235(2) 0.00669(17) 0.00237(17) 0.00472(17)
P2 0.0233(2) 0.0200(2) 0.0245(2) 0.00442(17) 0.00094(17) 0.00381(17)
Cl1 0.0339(2) 0.0278(2) 0.0352(2) 0.00528(19) 0.00780(19) -0.00141(19)
Cl2 0.0408(3) 0.0588(4) 0.0617(4) 0.0275(3) -0.0012(3) 0.0149(3)
Cl3 0.0514(3) 0.0356(3) 0.0564(4) 0.0179(3) 0.0140(3) -0.0022(3)
Cl4 0.0356(3) 0.0388(3) 0.0459(3) 0.0034(2) 0.0078(2) 0.0083(2)
Cu1 0.02515(12) 0.02488(12) 0.03007(12) 0.01016(9) 0.00335(9) 0.00553(9)
Ga1 0.02669(11) 0.02498(11) 0.03712(13) 0.00831(9) 0.00309(9) 0.00240(8)
Cl5 0.1109(16) 0.0979(14) 0.0929(15) 0.0443(12) 0.0259(12) 0.0424(12)
C38 0.0939(14) 0.0890(12) 0.0908(17) 0.0337(13) 0.0212(14) 0.0091(12)
Cl6 0.0844(13) 0.0803(10) 0.0900(19) 0.0446(13) 0.0134(14) 0.0078(9)
Cl5' 0.1007(15) 0.0858(12) 0.0955(15) 0.0360(11) 0.0233(11) 0.0330(11)
C38' 0.0937(15) 0.0868(13) 0.0912(17) 0.0324(14) 0.0216(14) 0.0097(12)
Cl6' 0.0912(14) 0.0837(10) 0.0933(19) 0.0235(14) 0.0257(15) -0.0073(10)

loop_
_atom_type_symbol
_atom_type_description
_atom_type_scat_dispersion_real
_atom_type_scat_dispersion_imag
_atom_type_scat_source
C C 0.0033 0.0016 'International Tables Vol C Tables 4.2.6.8 and 6.1.1.4'
Si Si 0.0817 0.0704 'International Tables Vol C Tables 4.2.6.8 and 6.1.1.4'
P P 0.1023 0.0942 'International Tables Vol C Tables 4.2.6.8 and 6.1.1.4'
Cl Cl 0.1484 0.1585 'International Tables Vol C Tables 4.2.6.8 and 6.1.1.4'
Cu Cu 0.3201 1.2651 'International Tables Vol C Tables 4.2.6.8 and 6.1.1.4'
Ga Ga 0.2307 1.6083 'International Tables Vol C Tables 4.2.6.8 and 6.1.1.4'
H H 0 0 'International Tables Vol C Tables 4.2.6.8 and 6.1.1.4'

loop_
_geom_angle_atom_site_label_1
_geom_angle_atom_site_label_2
_geom_angle_atom_site_label_3
_geom_angle
Si1 C1 H1A 109.5
Si1 C1 H1B 109.5
H1A C1 H1B 109.5
Si1 C1 H1C 109.5
H1A C1 H1C 109.5
H1B C1 H1C 109.5
C3 C2 C7 118.05(17)
C3 C2 Si1 113.96(14)
C7 C2 Si1 127.99(14)
C4 C3 C2 121.68(19)
C4 C3 H3 119.2
C2 C3 H3 119.2
C3 C4 C5 119.85(19)
C3 C4 H4 120.1
C5 C4 H4 120.1
C4 C5 C6 119.80(19)
C4 C5 H5 120.1
C6 C5 H5 120.1
C5 C6 C7 120.79(19)
C5 C6 H6 119.6
C7 C6 H6 119.6
C6 C7 C2 119.83(17)
C6 C7 P1 123.42(15)
C2 C7 P1 116.74(14)
C9 C8 C13 119.08(19)
C9 C8 P1 122.92(15)
C13 C8 P1 118.00(16)
C8 C9 C10 120.4(2)
C8 C9 H9 119.8
C10 C9 H9 119.8
C11 C10 C9 120.0(2)
C11 C10 H10 120
C9 C10 H10 120
C10 C11 C12 120.1(2)
C10 C11 H11 120
C12 C11 H11 120
C13 C12 C11 120.2(2)
C13 C12 H12 119.9
C11 C12 H12 119.9
C12 C13 C8 120.2(2)
C12 C13 H13 119.9
C8 C13 H13 119.9
C19 C14 C15 119.16(19)
C19 C14 P1 117.59(16)
C15 C14 P1 123.08(15)
C16 C15 C14 120.0(2)
C16 C15 H15 120
C14 C15 H15 120
C17 C16 C15 120.3(2)
C17 C16 H16 119.9
C15 C16 H16 119.9
C18 C17 C16 120.2(2)
C18 C17 H17 119.9
C16 C17 H17 119.9
C17 C18 C19 120.1(2)
C17 C18 H18 120
C19 C18 H18 120
C18 C19 C14 120.2(2)
C18 C19 H19 119.9
C14 C19 H19 119.9
C21 C20 C25 117.71(18)
C21 C20 Si1 119.52(15)
C25 C20 Si1 122.73(14)
C22 C21 C20 121.5(2)
C22 C21 H21 119.2
C20 C21 H21 119.2
C23 C22 C21 120.12(19)
C23 C22 H22 119.9
C21 C22 H22 119.9
C22 C23 C24 119.8(2)
C22 C23 H23 120.1
C24 C23 H23 120.1
C23 C24 C25 120.6(2)
C23 C24 H24 119.7
C25 C24 H24 119.7
C24 C25 C20 120.23(17)
C24 C25 P2 119.71(15)
C20 C25 P2 119.97(14)
C27 C26 C31 119.0(2)
C27 C26 P2 123.19(16)
C31 C26 P2 117.81(17)
C26 C27 C28 120.1(2)
C26 C27 H27 120
C28 C27 H27 120
C29 C28 C27 120.8(3)
C29 C28 H28 119.6
C27 C28 H28 119.6
C28 C29 C30 119.9(3)
C28 C29 H29 120.1
C30 C29 H29 120.1
C29 C30 C31 120.3(3)
C29 C30 H30 119.8
C31 C30 H30 119.8
C30 C31 C26 119.9(3)
C30 C31 H31 120
C26 C31 H31 120
C37 C32 C33 119.43(19)
C37 C32 P2 117.95(16)
C33 C32 P2 122.62(16)
C34 C33 C32 119.9(2)
C34 C33 H33 120.1
C32 C33 H33 120.1
C35 C34 C33 120.4(2)
C35 C34 H34 119.8
C33 C34 H34 119.8
C34 C35 C36 120.2(2)
C34 C35 H35 119.9
C36 C35 H35 119.9
C35 C36 C37 120.0(2)
C35 C36 H36 120
C37 C36 H36 120
C36 C37 C32 120.1(2)
C36 C37 H37 119.9
C32 C37 H37 119.9
C1 Si1 C20 112.48(10)
C1 Si1 C2 108.86(9)
C20 Si1 C2 107.36(8)
C1 Si1 Cu1 141.03(8)
C20 Si1 Cu1 95.70(6)
C2 Si1 Cu1 86.20(6)
C1 Si1 H100 105.9(10)
C20 Si1 H100 107.9(10)
C2 Si1 H100 114.4(10)
Cu1 Si1 H100 37.2(10)
C14 P1 C8 103.77(9)
C14 P1 C7 108.79(9)
C8 P1 C7 103.03(9)
C14 P1 Cu1 121.02(7)
C8 P1 Cu1 115.61(6)
C7 P1 Cu1 103.14(6)
C32 P2 C26 104.60(9)
C32 P2 C25 103.37(9)
C26 P2 C25 105.96(9)
C32 P2 Cu1 117.05(7)
C26 P2 Cu1 112.37(7)
C25 P2 Cu1 112.45(6)
Ga1 Cl1 Cu1 104.10(2)
P2 Cu1 P1 120.13(2)
P2 Cu1 Cl1 119.18(2)
P1 Cu1 Cl1 118.69(2)
P2 Cu1 Si1 82.187(18)
P1 Cu1 Si1 83.313(18)
Cl1 Cu1 Si1 118.821(19)
P2 Cu1 H100 101.6(8)
P1 Cu1 H100 90.8(8)
Cl1 Cu1 H100 91.6(8)
Si1 Cu1 H100 27.9(8)
Cl2 Ga1 Cl4 112.36(3)
Cl2 Ga1 Cl3 111.58(3)
Cl4 Ga1 Cl3 111.51(3)
Cl2 Ga1 Cl1 106.84(3)
Cl4 Ga1 Cl1 108.24(2)
Cl3 Ga1 Cl1 105.94(2)
Cl5 C38 Cl6 128.6(7)
Cl5 C38 H38A 105.1
Cl6 C38 H38A 105.1
Cl5 C38 H38B 105.1
Cl6 C38 H38B 105.1
H38A C38 H38B 105.9
Cl5' C38' Cl6' 129.2(6)
Cl5' C38' H38C 105
Cl6' C38' H38C 105
Cl5' C38' H38D 105
Cl6' C38' H38D 105
H38C C38' H38D 105.9

loop_
_geom_bond_atom_site_label_1
_geom_bond_atom_site_label_2
_geom_bond_distance
C1 Si1 1.858(2)
C1 H1A 0.98
C1 H1B 0.98
C1 H1C 0.98
C2 C3 1.404(3)
C2 C7 1.410(3)
C2 Si1 1.8844(19)
C3 C4 1.384(3)
C3 H3 0.95
C4 C5 1.385(3)
C4 H4 0.95
C5 C6 1.391(3)
C5 H5 0.95
C6 C7 1.397(3)
C6 H6 0.95
C7 P1 1.8248(19)
C8 C9 1.390(3)
C8 C13 1.397(3)
C8 P1 1.824(2)
C9 C10 1.393(3)
C9 H9 0.95
C10 C11 1.378(3)
C10 H10 0.95
C11 C12 1.386(4)
C11 H11 0.95
C12 C13 1.384(3)
C12 H12 0.95
C13 H13 0.95
C14 C19 1.393(3)
C14 C15 1.394(3)
C14 P1 1.8140(19)
C15 C16 1.391(3)
C15 H15 0.95
C16 C17 1.379(3)
C16 H16 0.95
C17 C18 1.377(4)
C17 H17 0.95
C18 C19 1.391(3)
C18 H18 0.95
C19 H19 0.95
C20 C21 1.403(3)
C20 C25 1.415(3)
C20 Si1 1.881(2)
C21 C22 1.387(3)
C21 H21 0.95
C22 C23 1.383(3)
C22 H22 0.95
C23 C24 1.390(3)
C23 H23 0.95
C24 C25 1.394(3)
C24 H24 0.95
C25 P2 1.8365(19)
C26 C27 1.382(3)
C26 C31 1.401(3)
C26 P2 1.824(2)
C27 C28 1.392(3)
C27 H27 0.95
C28 C29 1.364(5)
C28 H28 0.95
C29 C30 1.377(5)
C29 H29 0.95
C30 C31 1.390(4)
C30 H30 0.95
C31 H31 0.95
C32 C37 1.392(3)
C32 C33 1.394(3)
C32 P2 1.821(2)
C33 C34 1.389(3)
C33 H33 0.95
C34 C35 1.375(4)
C34 H34 0.95
C35 C36 1.385(4)
C35 H35 0.95
C36 C37 1.388(3)
C36 H36 0.95
C37 H37 0.95
Si1 Cu1 2.8147(6)
Si1 H100 1.45(3)
P1 Cu1 2.2534(5)
P2 Cu1 2.2471(5)
Cl1 Ga1 2.2421(5)
Cl1 Cu1 2.3587(5)
Cl2 Ga1 2.1441(7)
Cl3 Ga1 2.1614(6)
Cl4 Ga1 2.1577(6)
Cu1 H100 1.88(2)
Cl5 C38 1.561(6)
C38 Cl6 1.671(7)
C38 H38A 0.99
C38 H38B 0.99
Cl5' C38' 1.536(8)
C38' Cl6' 1.682(9)
C38' H38C 0.99
C38' H38D 0.99
